data_4119395
loop_
_publ_author_name
'Kimberly T. Barrett'
'Scott J. Miller'

_publ_section_title
;
 Enantioselective Synthesis of Atropisomeric Benzamides through
 Peptide-Catalyzed Bromination
;
_journal_name_full 'Journal of the American Chemical Society'
_journal_page_first 2963
_journal_page_last 2966
_journal_paper_doi 10.1021/ja400082x
_journal_volume 135
_journal_year 2013
_chemical_formula_moiety 'Br3 O2 N C14 H18'
_chemical_formula_sum 'C14 H18 Br3 N O2'
_chemical_formula_weight 472.01
_space_group_IT_number 19
_symmetry_cell_setting orthorhombic
_symmetry_Int_Tables_number 19
_symmetry_space_group_name_Hall 'P 2ac 2ab'
_symmetry_space_group_name_H-M 'P 21 21 21'
_atom_sites_solution_hydrogens geom
_atom_sites_solution_primary direct
_atom_sites_solution_secondary difmap
_cell_angle_alpha 90.0000
_cell_angle_beta 90.0000
_cell_angle_gamma 90.0000
_cell_formula_units_Z 4
_cell_length_a 7.6495(14)
_cell_length_b 9.4852(18)
_cell_length_c 24.586(4)
_cell_measurement_reflns_used 7511
_cell_measurement_temperature 223
_cell_measurement_theta_max 24.35
_cell_measurement_theta_min 3.13
_cell_volume 1783.9(6)
_computing_cell_refinement PROCESS-AUTO
_computing_data_collection PROCESS-AUTO
_computing_data_reduction CrystalClear
_computing_molecular_graphics 'CrystalStructure 4.0'
_computing_publication_material 'CrystalStructure 4.0 (Rigaku, 2010)'
_computing_structure_refinement 'SHELXL97 (Sheldrick, 1997)'
_computing_structure_solution 'SIR92 (Altomare, et al., 1994)'
_diffrn_ambient_temperature 223
_diffrn_detector_area_resol_mean 6.849
_diffrn_measured_fraction_theta_full 0.993
_diffrn_measured_fraction_theta_max 0.993
_diffrn_measurement_device_type 'Rigaku Mercury275R CCD (SCX mini)'
_diffrn_measurement_method \w
_diffrn_radiation_type 'Mo K\a'
_diffrn_radiation_wavelength 0.71075
_diffrn_reflns_av_R_equivalents 0.0374
_diffrn_reflns_limit_h_max 8
_diffrn_reflns_limit_h_min -7
_diffrn_reflns_limit_k_max 10
_diffrn_reflns_limit_k_min -10
_diffrn_reflns_limit_l_max 28
_diffrn_reflns_limit_l_min -28
_diffrn_reflns_number 8639
_diffrn_reflns_theta_full 24.36
_diffrn_reflns_theta_max 24.36
_diffrn_standards_number 0
_exptl_absorpt_coefficient_mu 6.805
_exptl_absorpt_correction_T_max 0.256
_exptl_absorpt_correction_T_min 0.142
_exptl_absorpt_correction_type multi-scan
_exptl_absorpt_process_details 'Jacobson, R. (1998) Private communication'
_exptl_crystal_colour Colorless
_exptl_crystal_density_diffrn 1.757
_exptl_crystal_description Prism
_exptl_crystal_F_000 920.00
_exptl_crystal_size_max 0.20
_exptl_crystal_size_mid 0.20
_exptl_crystal_size_min 0.20
_refine_diff_density_max 0.790
_refine_diff_density_min -0.860
_refine_ls_abs_structure_details 'Flack, H. D. (1983), Acta Cryst. A39, 876-881.  1196 Friedel Pairs'
_refine_ls_abs_structure_Flack 0.03(2)
_refine_ls_extinction_method none
_refine_ls_goodness_of_fit_ref 1.036
_refine_ls_hydrogen_treatment constr
_refine_ls_number_parameters 181
_refine_ls_number_reflns 2895
_refine_ls_number_restraints 0
_refine_ls_R_factor_gt 0.0462
_refine_ls_shift/su_max 0.001
_refine_ls_structure_factor_coef Fsqd
_refine_ls_weighting_details 'w = 1/[\s^2^(Fo^2^)+(0.0416P)^2^+2.4104P] where P=(Fo^2^+2Fc^2^)/3'
_refine_ls_weighting_scheme calc
_refine_ls_wR_factor_ref 0.1059
_reflns_number_gt 2320
_reflns_number_total 2895
_reflns_threshold_expression F^2^>2.0\s(F^2^)
_cod_data_source_file ja400082x_si_003.cif
_cod_data_source_block '_User-defined'
_cod_original_formula_sum 'Br3 O2 N C14 H18'
_cod_database_code 4119395

loop_
_symmetry_equiv_pos_site_id
_symmetry_equiv_pos_as_xyz
1 +X,+Y,+Z
2 1/2+X,1/2-Y,-Z
3 -X,1/2+Y,1/2-Z
4 1/2-X,-Y,1/2+Z

loop_
_atom_site_label
_atom_site_type_symbol
_atom_site_fract_x
_atom_site_fract_y
_atom_site_fract_z
_atom_site_U_iso_or_equiv
_atom_site_adp_type
_atom_site_occupancy
_atom_site_symmetry_multiplicity
_atom_site_calc_flag
_atom_site_refinement_flags
Br(1) Br 0.66770(15) 0.17931(9) 0.52766(4) 0.0905(4) Uani 1.00 4 d .
Br(2) Br 0.78254(12) -0.36470(11) 0.44101(4) 0.0961(4) Uani 1.00 4 d .
Br(3) Br 0.78814(16) -0.28733(9) 0.66861(4) 0.0947(3) Uani 1.00 4 d .
O(1) O 0.7071(7) -0.0457(6) 0.4425(2) 0.0773(16) Uani 1.00 4 d .
O(2) O 0.5301(7) 0.0282(6) 0.6537(2) 0.0760(17) Uani 1.00 4 d .
N(1) N 0.8102(6) 0.0992(5) 0.66620(18) 0.0412(11) Uani 1.00 4 d .
C(1) C 0.7695(9) -0.2072(7) 0.5978(3) 0.0544(18) Uani 1.00 4 d .
C(2) C 0.7873(9) -0.2969(7) 0.5536(3) 0.0642(19) Uani 1.00 4 d .
C(3) C 0.7651(9) -0.2429(8) 0.5017(3) 0.0619(20) Uani 1.00 4 d .
C(4) C 0.7351(8) -0.1009(8) 0.4936(3) 0.0555(17) Uani 1.00 4 d .
C(5) C 0.7179(9) -0.0145(7) 0.5388(3) 0.0506(16) Uani 1.00 4 d .
C(6) C 0.7332(8) -0.0643(6) 0.5923(3) 0.0444(15) Uani 1.00 4 d .
C(7) C 0.6836(9) 0.0251(7) 0.6402(3) 0.0480(16) Uani 1.00 4 d .
C(8) C 0.9968(9) 0.0896(8) 0.6506(3) 0.0598(20) Uani 1.00 4 d .
C(9) C 1.0701(13) 0.2300(11) 0.6326(4) 0.110(4) Uani 1.00 4 d .
C(10) C 1.1072(10) 0.0268(11) 0.6960(4) 0.088(3) Uani 1.00 4 d .
C(11) C 0.7635(10) 0.1905(7) 0.7133(3) 0.0597(19) Uani 1.00 4 d .
C(12) C 0.6990(13) 0.1067(10) 0.7616(3) 0.093(3) Uani 1.00 4 d .
C(13) C 0.6379(14) 0.3056(10) 0.6974(4) 0.104(3) Uani 1.00 4 d .
C(14) C 0.8680(13) -0.0069(11) 0.4148(3) 0.092(3) Uani 1.00 4 d .
H(2) H 0.8140 -0.3927 0.5588 0.077 Uiso 1.00 4 calc R
H(8) H 1.0045 0.0247 0.6192 0.072 Uiso 1.00 4 calc R
H(9A) H 1.0043 0.2642 0.6015 0.132 Uiso 1.00 4 calc R
H(9B) H 1.1918 0.2186 0.6224 0.132 Uiso 1.00 4 calc R
H(9C) H 1.0611 0.2972 0.6622 0.132 Uiso 1.00 4 calc R
H(10A) H 1.0973 0.0852 0.7283 0.105 Uiso 1.00 4 calc R
H(10B) H 1.2284 0.0228 0.6846 0.105 Uiso 1.00 4 calc R
H(10C) H 1.0661 -0.0676 0.7042 0.105 Uiso 1.00 4 calc R
H(11) H 0.8727 0.2377 0.7249 0.072 Uiso 1.00 4 calc R
H(12A) H 0.7296 0.0082 0.7569 0.112 Uiso 1.00 4 calc R
H(12B) H 0.5730 0.1157 0.7644 0.112 Uiso 1.00 4 calc R
H(12C) H 0.7530 0.1424 0.7946 0.112 Uiso 1.00 4 calc R
H(13A) H 0.6901 0.3636 0.6693 0.125 Uiso 1.00 4 calc R
H(13B) H 0.6119 0.3635 0.7289 0.125 Uiso 1.00 4 calc R
H(13C) H 0.5307 0.2639 0.6838 0.125 Uiso 1.00 4 calc R
H(14A) H 0.9283 0.0649 0.4358 0.111 Uiso 1.00 4 calc R
H(14B) H 0.8407 0.0297 0.3790 0.111 Uiso 1.00 4 calc R
H(14C) H 0.9423 -0.0892 0.4113 0.111 Uiso 1.00 4 calc R

loop_
_atom_site_aniso_label
_atom_site_aniso_U_11
_atom_site_aniso_U_22
_atom_site_aniso_U_33
_atom_site_aniso_U_12
_atom_site_aniso_U_13
_atom_site_aniso_U_23
Br(1) 0.1337(9) 0.0744(5) 0.0634(5) 0.0415(5) -0.0186(5) -0.0036(4)
Br(2) 0.0672(5) 0.1151(7) 0.1061(7) 0.0123(5) -0.0111(5) -0.0733(6)
Br(3) 0.1339(9) 0.0690(5) 0.0812(6) -0.0123(6) 0.0057(6) 0.0199(5)
O(1) 0.062(3) 0.119(4) 0.051(3) 0.029(3) -0.023(3) -0.017(3)
O(2) 0.042(3) 0.105(4) 0.081(4) -0.010(3) 0.013(3) -0.039(3)
N(1) 0.033(3) 0.053(3) 0.038(3) -0.006(2) 0.000(2) -0.003(2)
C(1) 0.037(4) 0.065(4) 0.061(4) -0.007(3) 0.006(3) -0.002(4)
C(2) 0.050(4) 0.051(4) 0.092(6) -0.001(4) 0.003(4) -0.018(4)
C(3) 0.047(4) 0.077(5) 0.062(4) 0.004(4) 0.002(4) -0.034(4)
C(4) 0.033(4) 0.081(5) 0.053(4) 0.013(3) -0.012(3) -0.017(4)
C(5) 0.051(4) 0.055(4) 0.046(4) 0.011(3) -0.006(3) -0.013(3)
C(6) 0.033(4) 0.049(3) 0.051(4) -0.003(3) -0.001(3) -0.014(3)
C(7) 0.033(4) 0.069(4) 0.043(4) -0.001(3) 0.001(3) -0.013(3)
C(8) 0.044(4) 0.087(5) 0.048(4) -0.019(4) 0.012(3) -0.026(4)
C(9) 0.091(7) 0.142(9) 0.098(7) -0.053(7) 0.023(6) 0.015(7)
C(10) 0.044(5) 0.133(8) 0.087(6) 0.013(5) -0.011(4) -0.014(6)
C(11) 0.058(5) 0.073(4) 0.048(4) -0.007(4) 0.006(3) -0.026(4)
C(12) 0.103(7) 0.125(7) 0.052(5) -0.036(7) 0.031(5) -0.030(5)
C(13) 0.114(8) 0.086(6) 0.113(8) 0.024(6) -0.022(6) -0.046(6)
C(14) 0.096(8) 0.118(8) 0.063(6) 0.021(6) -0.008(5) 0.000(6)

loop_
_atom_type_symbol
_atom_type_description
_atom_type_scat_dispersion_real
_atom_type_scat_dispersion_imag
_atom_type_scat_source
Br Br -0.290 2.459
;
International Tables for Crystallography
(1992, Vol. C, Tables 4.2.6.8 and 6.1.1.4)
;
O O 0.011 0.006
;
International Tables for Crystallography
(1992, Vol. C, Tables 4.2.6.8 and 6.1.1.4)
;
N N 0.006 0.003
;
International Tables for Crystallography
(1992, Vol. C, Tables 4.2.6.8 and 6.1.1.4)
;
C C 0.003 0.002
;
International Tables for Crystallography
(1992, Vol. C, Tables 4.2.6.8 and 6.1.1.4)
;
H H 0.000 0.000
;
International Tables for Crystallography
(1992, Vol. C, Table 6.1.1.4)
;

loop_
_geom_angle_atom_site_label_1
_geom_angle_atom_site_label_2
_geom_angle_atom_site_label_3
_geom_angle
_geom_angle_publ_flag
C(4) O(1) C(14) 113.0(6) yes
C(7) N(1) C(8) 122.3(5) yes
C(7) N(1) C(11) 119.8(5) yes
C(8) N(1) C(11) 117.9(5) yes
Br(3) C(1) C(2) 117.6(5) yes
Br(3) C(1) C(6) 119.6(5) yes
C(2) C(1) C(6) 122.7(6) yes
C(1) C(2) C(3) 118.9(7) yes
Br(2) C(3) C(2) 119.5(6) yes
Br(2) C(3) C(4) 119.5(6) yes
C(2) C(3) C(4) 121.0(7) yes
O(1) C(4) C(3) 121.9(7) yes
O(1) C(4) C(5) 119.5(6) yes
C(3) C(4) C(5) 118.4(6) yes
Br(1) C(5) C(4) 118.4(5) yes
Br(1) C(5) C(6) 118.6(5) yes
C(4) C(5) C(6) 123.0(6) yes
C(1) C(6) C(5) 116.0(6) yes
C(1) C(6) C(7) 121.6(6) yes
C(5) C(6) C(7) 121.7(5) yes
O(2) C(7) N(1) 123.1(6) yes
O(2) C(7) C(6) 118.1(6) yes
N(1) C(7) C(6) 118.8(5) yes
N(1) C(8) C(9) 112.3(6) yes
N(1) C(8) C(10) 111.6(6) yes
C(9) C(8) C(10) 110.8(7) yes
N(1) C(11) C(12) 112.6(6) yes
N(1) C(11) C(13) 111.9(6) yes
C(12) C(11) C(13) 112.1(7) yes
C(1) C(2) H(2) 120.568 yes
C(3) C(2) H(2) 120.573 yes
N(1) C(8) H(8) 107.299 yes
C(9) C(8) H(8) 107.299 yes
C(10) C(8) H(8) 107.291 yes
C(8) C(9) H(9A) 109.469 yes
C(8) C(9) H(9B) 109.475 yes
C(8) C(9) H(9C) 109.478 yes
H(9A) C(9) H(9B) 109.459 yes
H(9A) C(9) H(9C) 109.472 yes
H(9B) C(9) H(9C) 109.474 yes
C(8) C(10) H(10A) 109.465 yes
C(8) C(10) H(10B) 109.474 yes
C(8) C(10) H(10C) 109.468 yes
H(10A) C(10) H(10B) 109.466 yes
H(10A) C(10) H(10C) 109.475 yes
H(10B) C(10) H(10C) 109.479 yes
N(1) C(11) H(11) 106.587 yes
C(12) C(11) H(11) 106.604 yes
C(13) C(11) H(11) 106.596 yes
C(11) C(12) H(12A) 109.472 yes
C(11) C(12) H(12B) 109.470 yes
C(11) C(12) H(12C) 109.473 yes
H(12A) C(12) H(12B) 109.471 yes
H(12A) C(12) H(12C) 109.468 yes
H(12B) C(12) H(12C) 109.473 yes
C(11) C(13) H(13A) 109.479 yes
C(11) C(13) H(13B) 109.465 yes
C(11) C(13) H(13C) 109.476 yes
H(13A) C(13) H(13B) 109.465 yes
H(13A) C(13) H(13C) 109.480 yes
H(13B) C(13) H(13C) 109.462 yes
O(1) C(14) H(14A) 109.473 yes
O(1) C(14) H(14B) 109.471 yes
O(1) C(14) H(14C) 109.477 yes
H(14A) C(14) H(14B) 109.465 yes
H(14A) C(14) H(14C) 109.469 yes
H(14B) C(14) H(14C) 109.473 yes

loop_
_geom_bond_atom_site_label_1
_geom_bond_atom_site_label_2
_geom_bond_distance
_geom_bond_publ_flag
Br(1) C(5) 1.898(6) yes
Br(2) C(3) 1.893(8) yes
Br(3) C(1) 1.904(7) yes
O(1) C(4) 1.378(9) yes
O(1) C(14) 1.453(11) yes
O(2) C(7) 1.220(8) yes
N(1) C(7) 1.357(8) yes
N(1) C(8) 1.481(8) yes
N(1) C(11) 1.489(8) yes
C(1) C(2) 1.387(10) yes
C(1) C(6) 1.390(9) yes
C(2) C(3) 1.386(11) yes
C(3) C(4) 1.381(11) yes
C(4) C(5) 1.388(9) yes
C(5) C(6) 1.401(9) yes
C(6) C(7) 1.501(9) yes
C(8) C(9) 1.511(13) yes
C(8) C(10) 1.521(11) yes
C(11) C(12) 1.513(11) yes
C(11) C(13) 1.506(12) yes
C(2) H(2) 0.940 yes
C(8) H(8) 0.990 yes
C(9) H(9A) 0.970 yes
C(9) H(9B) 0.970 yes
C(9) H(9C) 0.970 yes
C(10) H(10A) 0.970 yes
C(10) H(10B) 0.970 yes
C(10) H(10C) 0.970 yes
C(11) H(11) 0.990 yes
C(12) H(12A) 0.970 yes
C(12) H(12B) 0.970 yes
C(12) H(12C) 0.970 yes
C(13) H(13A) 0.970 yes
C(13) H(13B) 0.970 yes
C(13) H(13C) 0.970 yes
C(14) H(14A) 0.970 yes
C(14) H(14B) 0.970 yes
C(14) H(14C) 0.970 yes

loop_
_geom_contact_atom_site_label_1
_geom_contact_atom_site_label_2
_geom_contact_distance
_geom_contact_publ_flag
_geom_contact_site_symmetry_2
Br(1) O(1) 3.006(6) yes .
Br(1) O(2) 3.573(6) yes .
Br(1) C(7) 3.132(6) yes .
Br(2) O(1) 3.080(6) yes .
Br(2) C(14) 3.516(10) yes .
Br(3) C(7) 3.148(7) yes .
O(2) C(1) 3.197(9) yes .
O(2) C(5) 3.195(8) yes .
O(2) C(11) 2.776(9) yes .
O(2) C(12) 3.044(10) yes .
O(2) C(13) 2.959(11) yes .
N(1) C(1) 3.372(8) yes .
N(1) C(5) 3.387(8) yes .
C(1) C(4) 2.767(10) yes .
C(1) C(8) 3.554(10) yes .
C(2) C(5) 2.755(9) yes .
C(3) C(6) 2.807(10) yes .
C(3) C(14) 3.193(12) yes .
C(5) C(14) 3.258(11) yes .
C(6) C(8) 2.873(9) yes .
C(7) C(9) 3.543(12) yes .
C(7) C(10) 3.519(10) yes .
C(7) C(12) 3.087(10) yes .
C(7) C(13) 3.030(12) yes .
C(8) C(12) 3.559(11) yes .
C(9) C(11) 3.095(12) yes .
C(10) C(11) 3.083(11) yes .
C(10) C(12) 3.595(13) yes .
Br(2) O(2) 3.378(5) yes 2_546
Br(2) C(5) 3.557(7) yes 2_546
O(1) C(2) 3.543(9) yes 2_446
O(2) Br(2) 3.378(5) yes 2_446
O(2) C(10) 3.399(9) yes 1_455
C(2) O(1) 3.543(9) yes 2_546
C(5) Br(2) 3.557(7) yes 2_446
C(10) O(2) 3.399(9) yes 1_655
Br(1) H(9A) 3.2523 yes .
Br(1) H(14A) 3.2028 yes .
Br(2) H(2) 2.9183 yes .
Br(2) H(14C) 2.9754 yes .
Br(3) H(2) 2.8854 yes .
Br(3) H(10C) 3.1030 yes .
Br(3) H(12A) 3.5740 yes .
O(2) H(12A) 2.9671 yes .
O(2) H(12B) 2.8649 yes .
O(2) H(13A) 3.4305 yes .
O(2) H(13C) 2.3551 yes .
N(1) H(9A) 2.6798 yes .
N(1) H(9B) 3.3110 yes .
N(1) H(9C) 2.6874 yes .
N(1) H(10A) 2.6776 yes .
N(1) H(10B) 3.3117 yes .
N(1) H(10C) 2.6850 yes .
N(1) H(12A) 2.4697 yes .
N(1) H(12B) 3.0246 yes .
N(1) H(12C) 3.2125 yes .
N(1) H(13A) 2.6718 yes .
N(1) H(13B) 3.3105 yes .
N(1) H(13C) 2.6828 yes .
C(1) H(8) 2.8883 yes .
C(3) H(14A) 3.5654 yes .
C(3) H(14C) 2.9830 yes .
C(4) H(2) 3.2557 yes .
C(4) H(14A) 2.5839 yes .
C(4) H(14B) 3.1814 yes .
C(4) H(14C) 2.5707 yes .
C(5) H(8) 2.9744 yes .
C(5) H(14A) 3.0948 yes .
C(6) H(2) 3.2805 yes .
C(6) H(8) 2.3352 yes .
C(7) H(8) 2.5084 yes .
C(7) H(9A) 3.4738 yes .
C(7) H(10C) 3.4364 yes .
C(7) H(11) 3.2406 yes .
C(7) H(12A) 2.8956 yes .
C(7) H(12B) 3.2839 yes .
C(7) H(13A) 3.2902 yes .
C(7) H(13C) 2.7655 yes .
C(8) H(11) 2.4933 yes .
C(8) H(12A) 3.4068 yes .
C(8) H(13A) 3.5316 yes .
C(9) H(10A) 2.7322 yes .
C(9) H(10B) 2.6392 yes .
C(9) H(10C) 3.3268 yes .
C(9) H(11) 2.7279 yes .
C(9) H(13A) 3.2967 yes .
C(10) H(9A) 3.3298 yes .
C(10) H(9B) 2.6463 yes .
C(10) H(9C) 2.7196 yes .
C(10) H(11) 2.7792 yes .
C(10) H(12A) 3.2575 yes .
C(11) H(8) 3.3510 yes .
C(11) H(9A) 3.3811 yes .
C(11) H(9C) 2.7907 yes .
C(11) H(10A) 2.7661 yes .
C(11) H(10C) 3.3768 yes .
C(12) H(10A) 3.1615 yes .
C(12) H(10C) 3.5518 yes .
C(12) H(13A) 3.3319 yes .
C(12) H(13B) 2.6500 yes .
C(12) H(13C) 2.7471 yes .
C(13) H(9C) 3.3525 yes .
C(13) H(12A) 3.2545 yes .
C(13) H(12B) 2.4914 yes .
C(13) H(12C) 2.9800 yes .
H(8) H(9A) 2.3130 yes .
H(8) H(9B) 2.3335 yes .
H(8) H(9C) 2.8266 yes .
H(8) H(10A) 2.8339 yes .
H(8) H(10B) 2.3509 yes .
H(8) H(10C) 2.3147 yes .
H(8) H(11) 3.4444 yes .
H(9A) H(10B) 3.5149 yes .
H(9A) H(11) 3.2065 yes .
H(9A) H(13A) 3.0721 yes .
H(9B) H(10A) 2.9824 yes .
H(9B) H(10B) 2.4216 yes .
H(9B) H(10C) 3.5120 yes .
H(9B) H(11) 3.5131 yes .
H(9C) H(10A) 2.6005 yes .
H(9C) H(10B) 2.9524 yes .
H(9C) H(11) 2.1859 yes .
H(9C) H(13A) 2.9123 yes .
H(10A) H(11) 2.2473 yes .
H(10A) H(12A) 2.9895 yes .
H(10A) H(12C) 3.1440 yes .
H(10B) H(11) 3.5415 yes .
H(10C) H(11) 3.2920 yes .
H(10C) H(12A) 2.9704 yes .
H(11) H(12A) 2.5601 yes .
H(11) H(12B) 2.7453 yes .
H(11) H(12C) 2.1415 yes .
H(11) H(13A) 2.2914 yes .
H(11) H(13B) 2.3264 yes .
H(11) H(13C) 2.8161 yes .
H(12A) H(13B) 3.5550 yes .
H(12A) H(13C) 3.3811 yes .
H(12B) H(13A) 3.4360 yes .
H(12B) H(13B) 2.5244 yes .
H(12B) H(13C) 2.4522 yes .
H(12C) H(13B) 2.8578 yes .
H(12C) H(13C) 3.4119 yes .
Br(1) H(9A) 3.4554 yes 2_456
Br(1) H(14A) 3.1698 yes 2_456
Br(2) H(8) 3.0026 yes 2_446
Br(2) H(10B) 3.4587 yes 2_446
Br(3) H(10A) 2.9423 yes 3_746
Br(3) H(12B) 3.3448 yes 3_646
Br(3) H(13A) 3.3946 yes 1_545
Br(3) H(14C) 3.4978 yes 2_446
O(1) H(2) 3.0635 yes 2_446
O(1) H(9A) 3.2721 yes 2_456
O(1) H(9B) 3.4910 yes 2_456
O(2) H(9B) 3.2481 yes 1_455
O(2) H(10B) 2.4303 yes 1_455
O(2) H(13B) 3.4568 yes 3_646
C(1) H(14C) 3.1691 yes 2_446
C(2) H(14C) 2.9787 yes 2_446
C(4) H(2) 3.4700 yes 2_446
C(9) H(14B) 3.0926 yes 2_556
C(10) H(11) 3.3640 yes 3_746
C(10) H(13B) 3.2287 yes 3_746
C(11) H(10C) 3.3284 yes 3_756
C(12) H(13B) 3.3215 yes 3_646
C(12) H(14B) 3.1763 yes 4_655
C(13) H(10C) 3.5257 yes 3_756
C(13) H(12A) 3.5857 yes 3_656
C(13) H(12B) 3.4836 yes 3_656
C(13) H(14B) 3.3366 yes 2_456
C(14) H(9B) 3.1830 yes 2_456
C(14) H(12C) 3.3546 yes 4_654
C(14) H(13A) 3.4919 yes 2_556
C(14) H(13C) 3.5689 yes 2_556
H(2) O(1) 3.0635 yes 2_546
H(2) C(4) 3.4700 yes 2_546
H(2) H(14A) 3.3748 yes 2_446
H(2) H(14C) 2.9413 yes 2_446
H(8) Br(2) 3.0026 yes 2_546
H(9A) Br(1) 3.4554 yes 2_556
H(9A) O(1) 3.2721 yes 2_556
H(9A) H(14B) 3.2671 yes 2_556
H(9B) O(1) 3.4910 yes 2_556
H(9B) O(2) 3.2481 yes 1_655
H(9B) C(14) 3.1830 yes 2_556
H(9B) H(13C) 3.0293 yes 1_655
H(9B) H(14A) 3.0880 yes 2_556
H(9B) H(14B) 2.6455 yes 2_556
H(9C) H(12A) 3.2442 yes 3_756
H(9C) H(14B) 2.8798 yes 2_556
H(10A) Br(3) 2.9423 yes 3_756
H(10A) H(11) 3.4984 yes 3_746
H(10A) H(13B) 3.2376 yes 3_746
H(10B) Br(2) 3.4587 yes 2_546
H(10B) O(2) 2.4303 yes 1_655
H(10B) H(11) 3.5853 yes 3_746
H(10B) H(12B) 3.4020 yes 1_655
H(10B) H(13B) 2.8802 yes 3_746
H(10B) H(13C) 3.2521 yes 1_655
H(10C) C(11) 3.3284 yes 3_746
H(10C) C(13) 3.5257 yes 3_746
H(10C) H(11) 2.5817 yes 3_746
H(10C) H(12C) 3.0790 yes 3_746
H(10C) H(13B) 3.0334 yes 3_746
H(11) C(10) 3.3640 yes 3_756
H(11) H(10A) 3.4984 yes 3_756
H(11) H(10B) 3.5853 yes 3_756
H(11) H(10C) 2.5817 yes 3_756
H(12A) C(13) 3.5857 yes 3_646
H(12A) H(9C) 3.2442 yes 3_746
H(12A) H(13B) 2.9717 yes 3_646
H(12A) H(13C) 3.3855 yes 3_646
H(12A) H(14B) 3.0700 yes 4_655
H(12B) Br(3) 3.3448 yes 3_656
H(12B) C(13) 3.4836 yes 3_646
H(12B) H(10B) 3.4020 yes 1_455
H(12B) H(13A) 3.5252 yes 3_646
H(12B) H(13B) 2.7844 yes 3_646
H(12B) H(14B) 3.2046 yes 4_655
H(12C) C(14) 3.3546 yes 4_655
H(12C) H(10C) 3.0790 yes 3_756
H(12C) H(14B) 2.7360 yes 4_655
H(12C) H(14C) 3.2757 yes 4_655
H(13A) Br(3) 3.3946 yes 1_565
H(13A) C(14) 3.4919 yes 2_456
H(13A) H(12B) 3.5252 yes 3_656
H(13A) H(14A) 3.3370 yes 2_456
H(13A) H(14B) 3.0942 yes 2_456
H(13A) H(14C) 3.4785 yes 2_456
H(13B) O(2) 3.4568 yes 3_656
H(13B) C(10) 3.2287 yes 3_756
H(13B) C(12) 3.3215 yes 3_656
H(13B) H(10A) 3.2376 yes 3_756
H(13B) H(10B) 2.8802 yes 3_756
H(13B) H(10C) 3.0334 yes 3_756
H(13B) H(12A) 2.9717 yes 3_656
H(13B) H(12B) 2.7844 yes 3_656
H(13B) H(14B) 3.5165 yes 2_456
H(13C) C(14) 3.5689 yes 2_456
H(13C) H(9B) 3.0293 yes 1_455
H(13C) H(10B) 3.2521 yes 1_455
H(13C) H(12A) 3.3855 yes 3_656
H(13C) H(14A) 3.4473 yes 2_456
H(13C) H(14B) 2.8852 yes 2_456
H(14A) Br(1) 3.1698 yes 2_556
H(14A) H(2) 3.3748 yes 2_546
H(14A) H(9B) 3.0880 yes 2_456
H(14A) H(13A) 3.3370 yes 2_556
H(14A) H(13C) 3.4473 yes 2_556
H(14B) C(9) 3.0926 yes 2_456
H(14B) C(12) 3.1763 yes 4_654
H(14B) C(13) 3.3366 yes 2_556
H(14B) H(9A) 3.2671 yes 2_456
H(14B) H(9B) 2.6455 yes 2_456
H(14B) H(9C) 2.8798 yes 2_456
H(14B) H(12A) 3.0700 yes 4_654
H(14B) H(12B) 3.2046 yes 4_654
H(14B) H(12C) 2.7360 yes 4_654
H(14B) H(13A) 3.0942 yes 2_556
H(14B) H(13B) 3.5165 yes 2_556
H(14B) H(13C) 2.8852 yes 2_556
H(14C) Br(3) 3.4978 yes 2_546
H(14C) C(1) 3.1691 yes 2_546
H(14C) C(2) 2.9787 yes 2_546
H(14C) H(2) 2.9413 yes 2_546
H(14C) H(12C) 3.2757 yes 4_654
H(14C) H(13A) 3.4785 yes 2_556

loop_
_geom_torsion_atom_site_label_1
_geom_torsion_atom_site_label_2
_geom_torsion_atom_site_label_3
_geom_torsion_atom_site_label_4
_geom_torsion
_geom_torsion_publ_flag
C(14) O(1) C(4) C(3) -87.7(8) no
C(14) O(1) C(4) C(5) 98.1(7) no
C(7) N(1) C(8) C(9) 119.1(6) no
C(7) N(1) C(8) C(10) -115.8(6) no
C(8) N(1) C(7) C(6) -3.1(8) no
C(7) N(1) C(11) C(12) 66.0(7) no
C(7) N(1) C(11) C(13) -61.3(7) no
C(11) N(1) C(7) O(2) -0.5(9) no
C(8) N(1) C(11) C(12) -112.0(6) no
C(8) N(1) C(11) C(13) 120.7(6) no
C(11) N(1) C(8) C(9) -62.9(6) no
C(11) N(1) C(8) C(10) 62.2(7) no
Br(3) C(1) C(6) C(7) -8.7(8) no
C(2) C(1) C(6) C(5) -0.9(9) no
C(6) C(1) C(2) C(3) -1.2(10) no
C(1) C(2) C(3) C(4) 3.5(10) no
Br(2) C(3) C(4) O(1) 3.9(8) no
C(2) C(3) C(4) C(5) -3.6(10) no
O(1) C(4) C(5) Br(1) -3.2(8) no
C(3) C(4) C(5) C(6) 1.4(9) no
Br(1) C(5) C(6) C(7) 9.8(8) no
C(4) C(5) C(6) C(1) 0.7(9) no
C(1) C(6) C(7) O(2) -85.6(8) no
C(1) C(6) C(7) N(1) 94.9(7) no
C(5) C(6) C(7) O(2) 83.8(8) no
C(5) C(6) C(7) N(1) -95.7(7) no
